data_7008763
loop_
_publ_author_name
'Lisnard, Laurent'
'Dolbecq, Anne'
'Mialane, Pierre'
'Marrot, J\'er\^ome'
'Codjovi, Epiphane'
'S\'echeresse, Francis'

_publ_section_title
;
 Molecular and multidimensional polyoxotungstates functionalized by
 {Cu(bpy)}2+ groups.
;
_journal_issue 24
_journal_name_full 'Dalton transactions (Cambridge, England : 2003)'
_journal_page_first 3913
_journal_page_last 3920
_journal_paper_doi 10.1039/b507124k
_journal_year 2005
_chemical_formula_sum 'C45 H85.5 Cu3.5 N9 Na1.5 O63 P W10.5'
_chemical_formula_weight 3978.99
_chemical_name_systematic
;
?
;
_space_group_IT_number 56
_symmetry_cell_setting orthorhombic
_symmetry_space_group_name_Hall '-P 2ab 2ac'
_symmetry_space_group_name_H-M 'P c c n'
_atom_sites_solution_hydrogens geom
_atom_sites_solution_primary direct
_atom_sites_solution_secondary difmap
_audit_creation_method SHELXL-97
_cell_angle_alpha 90.00
_cell_angle_beta 90.00
_cell_angle_gamma 90.00
_cell_formula_units_Z 4
_cell_length_a 18.1584(2)
_cell_length_b 22.2622(4)
_cell_length_c 22.3088(3)
_cell_measurement_temperature 273(2)
_cell_volume 9018.2(2)
_computing_cell_refinement 'Bruker SMART'
_computing_data_collection 'Bruker SMART'
_computing_data_reduction 'Bruker SAINT'
_computing_molecular_graphics 'Bruker SHELXTL'
_computing_publication_material 'Bruker SHELXTL'
_computing_structure_refinement 'SHELXL-97 (Sheldrick, 1997)'
_computing_structure_solution 'SHELXS-97 (Sheldrick, 1990)'
_diffrn_ambient_temperature 273(2)
_diffrn_measured_fraction_theta_full 0.915
_diffrn_measured_fraction_theta_max 0.915
_diffrn_measurement_device_type 'CCD area detector'
_diffrn_measurement_method 'phi and omega scans'
_diffrn_radiation_monochromator graphite
_diffrn_radiation_source 'fine-focus sealed tube'
_diffrn_radiation_type MoK\a
_diffrn_radiation_wavelength 0.71073
_diffrn_reflns_av_R_equivalents 0.1261
_diffrn_reflns_av_sigmaI/netI 0.1210
_diffrn_reflns_limit_h_max 21
_diffrn_reflns_limit_h_min -24
_diffrn_reflns_limit_k_max 31
_diffrn_reflns_limit_k_min -15
_diffrn_reflns_limit_l_max 26
_diffrn_reflns_limit_l_min -29
_diffrn_reflns_number 60131
_diffrn_reflns_theta_full 29.79
_diffrn_reflns_theta_max 29.79
_diffrn_reflns_theta_min 1.45
_exptl_absorpt_coefficient_mu 14.274
_exptl_absorpt_correction_T_max 0.7633
_exptl_absorpt_correction_T_min 0.5990
_exptl_absorpt_correction_type multi-scan
_exptl_crystal_colour purple
_exptl_crystal_density_diffrn 2.931
_exptl_crystal_density_method 'not measured'
_exptl_crystal_description cube
_exptl_crystal_F_000 7330
_exptl_crystal_size_max 0.04
_exptl_crystal_size_mid 0.02
_exptl_crystal_size_min 0.02
_refine_diff_density_max 2.992
_refine_diff_density_min -3.934
_refine_diff_density_rms 0.363
_refine_ls_extinction_coef 0.000085(15)
_refine_ls_extinction_expression Fc^*^=kFc[1+0.001xFc^2^\l^3^/sin(2\q)]^-1/4^
_refine_ls_extinction_method SHELXL
_refine_ls_goodness_of_fit_ref 1.052
_refine_ls_hydrogen_treatment constr
_refine_ls_matrix_type full
_refine_ls_number_parameters 500
_refine_ls_number_reflns 11822
_refine_ls_number_restraints 0
_refine_ls_restrained_S_all 1.052
_refine_ls_R_factor_all 0.2066
_refine_ls_R_factor_gt 0.0968
_refine_ls_shift/su_max 0.001
_refine_ls_shift/su_mean 0.000
_refine_ls_structure_factor_coef Fsqd
_refine_ls_weighting_details 'calc w=1/[\s^2^(Fo^2^)+(0.0956P)^2^+430.0161P] where P=(Fo^2^+2Fc^2^)/3'
_refine_ls_weighting_scheme calc
_refine_ls_wR_factor_gt 0.2298
_refine_ls_wR_factor_ref 0.2802
_reflns_number_gt 5653
_reflns_number_total 11822
_reflns_threshold_expression >2sigma(I)
_cod_data_source_file b507124k.txt
_cod_data_source_block 4
_cod_depositor_comments
;
The following automatic conversions were performed:
'_symmetry_cell_setting' value 'Orthorhombic' changed to 'orthorhombic'
according to '/home/saulius/struct/CIF-dictionaries/cif_core.dic'
dictionary named 'cif_core.dic' version 2.4.1 from 2010-06-29.

Automatic conversion script
Id: cif_fix_enum 1527 2010-12-29 10:47:43Z saulius 
;
_cod_original_sg_symbol_H-M Pccn
_cod_database_code 7008763

loop_
_symmetry_equiv_pos_as_xyz
'x, y, z'
'-x+1/2, -y+1/2, z'
'-x, y+1/2, -z+1/2'
'x+1/2, -y, -z+1/2'
'-x, -y, -z'
'x-1/2, y-1/2, -z'
'x, -y-1/2, z-1/2'
'-x-1/2, y, z-1/2'

loop_
_atom_site_label
_atom_site_type_symbol
_atom_site_fract_x
_atom_site_fract_y
_atom_site_fract_z
_atom_site_U_iso_or_equiv
_atom_site_adp_type
_atom_site_occupancy
_atom_site_symmetry_multiplicity
_atom_site_calc_flag
_atom_site_refinement_flags
_atom_site_disorder_assembly
_atom_site_disorder_group
W1 W 0.14936(7) 0.06974(4) 0.07684(4) 0.0406(3) Uani 0.88 1 d P . .
Cu1 Cu 0.14936(7) 0.06974(4) 0.07684(4) 0.0406(3) Uani 0.13 1 d P . .
W2 W -0.02340(7) 0.13227(5) -0.08788(6) 0.0534(4) Uani 0.88 1 d P . .
Cu2 Cu -0.02340(7) 0.13227(5) -0.08788(6) 0.0534(4) Uani 0.13 1 d P . .
W3 W 0.00091(8) -0.00826(6) -0.15852(5) 0.0529(4) Uani 0.88 1 d P . .
Cu3 Cu 0.00091(8) -0.00826(6) -0.15852(5) 0.0529(4) Uani 0.13 1 d P . .
W4 W -0.02631(7) 0.14115(5) 0.07250(6) 0.0517(4) Uani 0.88 1 d P . .
Cu4 Cu -0.02631(7) 0.14115(5) 0.07250(6) 0.0517(4) Uani 0.13 1 d P . .
W5 W -0.17491(7) 0.07238(6) -0.00608(5) 0.0553(4) Uani 0.88 1 d P . .
Cu5 Cu -0.17491(7) 0.07238(6) -0.00608(5) 0.0553(4) Uani 0.13 1 d P . .
W6 W 0.15075(8) 0.05951(5) -0.08214(5) 0.0520(4) Uani 0.88 1 d P . .
Cu6 Cu 0.15075(8) 0.05951(5) -0.08214(5) 0.0520(4) Uani 0.13 1 d P . .
P1 P 0.0000 0.0000 0.0000 0.0235(14) Uani 1 2 d S . .
Cu7 Cu 0.2500 0.2500 -0.24783(17) 0.087(2) Uani 1 2 d S . .
Cu8 Cu 0.2500 0.7500 -0.26037(17) 0.0408(10) Uani 1 2 d S . .
O1 O 0.0788(12) 0.1306(8) 0.0764(10) 0.080(7) Uani 1 1 d . . .
O2 O -0.0956(12) -0.0355(10) -0.1412(11) 0.083(7) Uani 1 1 d . . .
O3 O -0.2579(11) 0.1066(9) -0.0106(10) 0.077(6) Uani 1 1 d . . .
O4 O 0.2223(11) 0.1026(9) 0.1117(9) 0.068(6) Uani 1 1 d . . .
O5 O 0.0941(11) 0.0165(9) -0.1424(10) 0.077(6) Uani 1 1 d . . .
O6 O 0.0805(11) 0.1226(9) -0.0894(11) 0.079(6) Uani 1 1 d . . .
O7 O 0.2240(11) 0.0866(10) -0.1210(8) 0.075(6) Uani 1 1 d . . .
O8 O -0.0308(10) 0.0728(8) -0.1458(9) 0.062(5) Uani 1 1 d . . .
O9 O -0.0166(14) -0.0300(11) 0.0559(11) 0.024(6) Uiso 0.50 1 d P . .
O10 O -0.1233(12) 0.1114(12) -0.0661(8) 0.084(7) Uani 1 1 d . . .
O11 O 0.014(2) 0.0375(16) 0.0518(18) 0.062(5) Uani 0.50 1 d P . .
O12 O 0.170(2) 0.0872(11) -0.0032(8) 0.140(15) Uani 1 1 d . . .
O13 O -0.0868(18) -0.0112(12) 0.0001(11) 0.036(7) Uani 0.50 1 d P . .
O24 O 0.0010(17) -0.0159(18) -0.2359(12) 0.147(14) Uani 1 1 d . . .
O15 O -0.1242(12) 0.1216(13) 0.0523(10) 0.098(8) Uani 1 1 d . . .
O16 O 0.0319(14) -0.0865(12) -0.1406(11) 0.099(8) Uani 1 1 d . . .
O17 O -0.0375(16) 0.2075(10) 0.1084(14) 0.117(10) Uani 1 1 d . . .
O18 O -0.0321(16) 0.1928(9) -0.1316(11) 0.103(10) Uani 1 1 d . . .
O19 O 0.0309(14) -0.0644(11) 0.0026(11) 0.024(5) Uiso 0.50 1 d P . .
O20 O 0.1883(19) -0.0151(10) -0.0587(9) 0.118(11) Uani 1 1 d . . .
O21 O -0.1857(18) 0.0089(9) -0.0626(8) 0.113(11) Uani 1 1 d . . .
O22 O -0.0126(15) 0.1619(13) -0.0026(10) 0.094(8) Uiso 1 1 d . . .
N1 N 0.2500 0.2500 -0.3391(10) 0.046(8) Uani 1 2 d S . .
N2 N 0.2500 0.2500 -0.1579(11) 0.071(12) Uani 1 2 d S . .
N3 N 0.2500 0.7500 -0.1687(13) 0.050(8) Uani 1 2 d S . .
N4 N 0.2500 0.7500 -0.3535(12) 0.038(6) Uani 1 2 d S . .
N5 N 0.2544(12) 0.6594(8) -0.2593(8) 0.041(5) Uani 1 1 d . . .
N6 N 0.2542(17) 0.3410(8) -0.2506(8) 0.051(6) Uani 1 1 d . . .
C1 C 0.188(2) 0.2562(16) -0.3701(10) 0.092(12) Uani 1 1 d . . .
H1 H 0.1441 0.2607 -0.3487 0.110 Uiso 1 1 calc R . .
C2 C 0.184(2) 0.2436(14) 0.0687(11) 0.085(11) Uani 1 1 d . . .
H2 H 0.1393 0.2394 0.0489 0.102 Uiso 1 1 calc R . .
C3 C 0.2500 0.2500 0.0370(12) 0.053(11) Uani 1 2 d S . .
C4 C 0.305(2) 0.2749(14) -0.1248(12) 0.081(11) Uani 1 1 d . . .
H4 H 0.3434 0.2941 -0.1453 0.098 Uiso 1 1 calc R . .
C5 C 0.309(2) 0.2735(16) -0.0636(12) 0.088(13) Uani 1 1 d . . .
H5 H 0.3502 0.2881 -0.0437 0.105 Uiso 1 1 calc R . .
C6 C 0.2500 0.2500 -0.0318(13) 0.049(10) Uani 1 2 d S . .
C7 C 0.2000(16) 0.7187(11) -0.1374(11) 0.052(7) Uani 1 1 d . . .
H7 H 0.1638 0.6975 -0.1579 0.063 Uiso 1 1 calc R . .
C8 C 0.2996(17) 0.7171(12) -0.5758(10) 0.057(7) Uani 1 1 d . . .
H8 H 0.3334 0.6933 -0.5555 0.068 Uiso 1 1 calc R . .
C9 C 0.2500 0.7500 -0.5448(15) 0.040(8) Uani 1 2 d S . .
C10 C 0.1922(18) 0.7687(11) -0.3824(10) 0.058(8) Uani 1 1 d . . .
H10 H 0.1522 0.7834 -0.3609 0.070 Uiso 1 1 calc R . .
C11 C 0.1889(16) 0.7674(15) -0.4429(11) 0.067(9) Uani 1 1 d . . .
H11 H 0.1455 0.7781 -0.4621 0.080 Uiso 1 1 calc R . .
C12 C 0.2500 0.7500 -0.4771(13) 0.036(7) Uani 1 2 d S . .
C13 C 0.2083(15) 0.6271(8) -0.2956(11) 0.049(7) Uani 1 1 d . . .
H13 H 0.1782 0.6482 -0.3220 0.058 Uiso 1 1 calc R . .
C14 C 0.2037(16) 0.5651(10) -0.2956(11) 0.050(7) Uani 1 1 d . . .
H14 H 0.1700 0.5447 -0.3194 0.060 Uiso 1 1 calc R . .
C15 C 0.2524(15) 0.5346(8) -0.2577(10) 0.041(6) Uani 1 1 d . . .
C16 C 0.3012(15) 0.5667(9) -0.2248(13) 0.057(8) Uani 1 1 d . . .
H16 H 0.3363 0.5466 -0.2019 0.068 Uiso 1 1 calc R . .
C17 C 0.2996(15) 0.6297(10) -0.2247(11) 0.050(7) Uani 1 1 d . . .
H17 H 0.3312 0.6508 -0.1996 0.059 Uiso 1 1 calc R . .
C18 C 0.3130(17) 0.3718(12) -0.2589(11) 0.054(7) Uani 1 1 d . . .
H18 H 0.3571 0.3508 -0.2625 0.065 Uiso 1 1 calc R . .
C19 C 0.3160(14) 0.4322(9) -0.2627(10) 0.041(6) Uani 1 1 d . . .
H19 H 0.3604 0.4511 -0.2714 0.049 Uiso 1 1 calc R . .
C20 C 0.2534(15) 0.4660(9) -0.2537(10) 0.040(5) Uani 1 1 d . . .
C21 C 0.1884(16) 0.4328(9) -0.2446(10) 0.044(6) Uani 1 1 d . . .
H21 H 0.1435 0.4526 -0.2411 0.052 Uiso 1 1 calc R . .
C22 C 0.191(2) 0.3724(12) -0.2409(12) 0.067(10) Uani 1 1 d . . .
H22 H 0.1483 0.3516 -0.2313 0.080 Uiso 1 1 calc R . .
O1W O -0.0154(18) 0.3444(12) -0.2443(15) 0.042(8) Uani 0.50 1 d P . .
O2W O 0.4077(15) 0.2507(10) -0.2426(10) 0.096(8) Uani 1 1 d . . .
O3W O -0.016(3) 0.151(2) -0.261(2) 0.085(14) Uiso 0.50 1 d P . .
O4W O 0.3883(13) 0.7547(10) -0.2591(9) 0.087(7) Uani 1 1 d . . .

loop_
_atom_site_aniso_label
_atom_site_aniso_U_11
_atom_site_aniso_U_22
_atom_site_aniso_U_33
_atom_site_aniso_U_23
_atom_site_aniso_U_13
_atom_site_aniso_U_12
W1 0.0565(8) 0.0303(5) 0.0350(5) -0.0043(4) -0.0155(5) 0.0044(5)
Cu1 0.0565(8) 0.0303(5) 0.0350(5) -0.0043(4) -0.0155(5) 0.0044(5)
W2 0.0501(8) 0.0460(7) 0.0641(7) 0.0264(6) -0.0141(6) -0.0005(5)
Cu2 0.0501(8) 0.0460(7) 0.0641(7) 0.0264(6) -0.0141(6) -0.0005(5)
W3 0.0532(7) 0.0725(8) 0.0330(5) -0.0060(5) -0.0005(5) -0.0033(6)
Cu3 0.0532(7) 0.0725(8) 0.0330(5) -0.0060(5) -0.0005(5) -0.0033(6)
W4 0.0454(8) 0.0406(6) 0.0690(8) -0.0254(6) -0.0082(6) 0.0108(5)
Cu4 0.0454(8) 0.0406(6) 0.0690(8) -0.0254(6) -0.0082(6) 0.0108(5)
W5 0.0570(8) 0.0556(7) 0.0534(7) -0.0055(6) -0.0070(6) 0.0319(6)
Cu5 0.0570(8) 0.0556(7) 0.0534(7) -0.0055(6) -0.0070(6) 0.0319(6)
W6 0.0651(9) 0.0535(7) 0.0375(6) 0.0065(5) 0.0158(6) 0.0000(6)
Cu6 0.0651(9) 0.0535(7) 0.0375(6) 0.0065(5) 0.0158(6) 0.0000(6)
P1 0.033(4) 0.019(3) 0.019(3) -0.005(3) 0.005(3) 0.007(3)
Cu7 0.224(8) 0.0175(19) 0.0193(19) 0.000 0.000 -0.010(3)
Cu8 0.064(3) 0.0178(17) 0.040(2) 0.000 0.000 -0.0017(18)
O1 0.069(16) 0.049(11) 0.121(18) 0.049(12) -0.018(13) -0.002(10)
O2 0.049(14) 0.090(16) 0.112(18) 0.031(14) 0.003(12) 0.007(11)
O3 0.051(13) 0.061(12) 0.121(18) -0.020(12) -0.019(13) 0.013(10)
O4 0.058(14) 0.067(13) 0.077(13) 0.016(11) -0.013(10) -0.012(10)
O5 0.047(13) 0.075(13) 0.109(17) -0.035(12) 0.024(11) -0.012(10)
O6 0.047(13) 0.059(12) 0.130(19) -0.001(12) 0.006(12) -0.013(10)
O7 0.045(13) 0.122(18) 0.059(12) -0.007(12) 0.030(10) -0.018(12)
O8 0.046(11) 0.052(10) 0.089(13) -0.016(9) 0.000(9) 0.016(8)
O10 0.065(16) 0.15(2) 0.037(10) -0.012(12) -0.012(10) -0.019(14)
O11 0.046(11) 0.052(10) 0.089(13) -0.016(9) 0.000(9) 0.016(8)
O12 0.32(5) 0.062(14) 0.034(11) 0.001(10) 0.022(17) 0.05(2)
O13 0.06(2) 0.030(15) 0.020(13) 0.009(12) 0.002(14) -0.008(14)
O24 0.09(2) 0.28(4) 0.071(17) -0.06(2) -0.006(14) 0.07(2)
O15 0.040(14) 0.18(3) 0.074(15) -0.007(15) -0.013(11) -0.012(14)
O16 0.084(19) 0.12(2) 0.096(17) 0.032(15) 0.033(14) -0.027(15)
O17 0.11(2) 0.060(14) 0.18(3) -0.057(16) 0.01(2) 0.024(14)
O18 0.15(3) 0.059(14) 0.098(17) 0.030(12) -0.072(17) -0.032(14)
O20 0.25(4) 0.067(14) 0.041(11) -0.028(10) 0.010(16) 0.032(18)
O21 0.26(3) 0.051(12) 0.024(9) -0.005(8) -0.011(14) 0.061(16)
N1 0.11(3) 0.016(11) 0.011(11) 0.000 0.000 0.016(14)
N2 0.16(4) 0.029(14) 0.019(13) 0.000 0.000 -0.047(19)
N3 0.07(2) 0.029(14) 0.048(17) 0.000 0.000 0.014(15)
N4 0.051(19) 0.021(12) 0.041(15) 0.000 0.000 0.016(12)
N5 0.050(13) 0.026(9) 0.045(11) -0.002(8) -0.001(10) 0.005(9)
N6 0.10(2) 0.020(9) 0.029(9) -0.005(8) -0.019(11) -0.001(12)
C1 0.14(4) 0.12(3) 0.016(12) 0.018(15) -0.003(16) -0.01(3)
C2 0.15(4) 0.07(2) 0.031(14) 0.011(14) 0.013(18) -0.01(2)
C3 0.12(4) 0.032(17) 0.009(12) 0.000 0.000 -0.04(2)
C4 0.13(3) 0.08(2) 0.038(15) 0.016(14) 0.023(18) -0.03(2)
C5 0.11(3) 0.12(3) 0.035(14) 0.011(16) -0.021(17) -0.07(2)
C6 0.10(3) 0.032(17) 0.017(15) 0.000 0.000 0.000(19)
C7 0.060(19) 0.045(15) 0.053(15) 0.002(12) 0.011(13) -0.013(13)
C8 0.08(2) 0.064(17) 0.024(12) 0.013(11) -0.004(12) 0.008(15)
C9 0.06(2) 0.013(13) 0.049(19) 0.000 0.000 -0.004(14)
C10 0.09(2) 0.044(14) 0.037(13) 0.018(11) 0.023(14) 0.005(14)
C11 0.050(19) 0.12(3) 0.034(14) 0.022(15) 0.006(12) 0.020(17)
C12 0.05(2) 0.037(17) 0.022(14) 0.000 0.000 0.013(15)
C13 0.08(2) 0.009(9) 0.056(14) -0.001(9) -0.028(14) 0.003(10)
C14 0.07(2) 0.025(12) 0.051(14) -0.005(10) -0.004(14) -0.008(12)
C15 0.058(16) 0.012(9) 0.053(14) -0.008(9) -0.009(12) 0.010(10)
C16 0.051(17) 0.020(11) 0.10(2) -0.021(12) -0.040(15) 0.014(10)
C17 0.064(19) 0.024(11) 0.061(16) 0.003(11) -0.019(14) -0.008(11)
C18 0.06(2) 0.048(15) 0.057(16) -0.007(13) -0.004(14) 0.028(14)
C19 0.044(16) 0.025(11) 0.054(14) -0.022(10) 0.001(11) 0.007(10)
C20 0.055(16) 0.019(10) 0.046(13) 0.003(9) 0.000(11) -0.009(11)
C21 0.063(19) 0.028(11) 0.040(12) -0.001(9) -0.014(12) 0.003(11)
C22 0.11(3) 0.035(14) 0.059(17) 0.020(12) -0.035(17) -0.026(16)
O1W 0.04(2) 0.023(15) 0.06(2) 0.018(14) 0.006(16) 0.009(13)
O2W 0.12(2) 0.078(15) 0.094(17) 0.008(14) -0.014(15) 0.023(14)
O4W 0.081(17) 0.092(17) 0.089(16) -0.012(13) 0.030(13) 0.011(13)

loop_
_atom_type_symbol
_atom_type_description
_atom_type_scat_dispersion_real
_atom_type_scat_dispersion_imag
_atom_type_scat_source
O O 0.0106 0.0060 'International Tables Vol C Tables 4.2.6.8 and 6.1.1.4'
Cu Cu 0.3201 1.2651 'International Tables Vol C Tables 4.2.6.8 and 6.1.1.4'
W W -0.8490 6.8722 'International Tables Vol C Tables 4.2.6.8 and 6.1.1.4'
P P 0.1023 0.0942 'International Tables Vol C Tables 4.2.6.8 and 6.1.1.4'
C C 0.0033 0.0016 'International Tables Vol C Tables 4.2.6.8 and 6.1.1.4'
N N 0.0061 0.0033 'International Tables Vol C Tables 4.2.6.8 and 6.1.1.4'
H H 0.0000 0.0000 'International Tables Vol C Tables 4.2.6.8 and 6.1.1.4'
Na Na 0.0362 0.0249 'International Tables Vol C Tables 4.2.6.8 and 6.1.1.4'

loop_
_geom_angle_atom_site_label_1
_geom_angle_atom_site_label_2
_geom_angle_atom_site_label_3
_geom_angle
_geom_angle_site_symmetry_1
_geom_angle_site_symmetry_3
_geom_angle_publ_flag
O4 W1 O12 101.1(13) . . ?
O4 W1 O1 103.0(10) . . ?
O12 W1 O1 88.9(11) . . ?
O4 W1 O21 101.6(12) . 5 ?
O12 W1 O21 87.8(9) . 5 ?
O1 W1 O21 155.3(12) . 5 ?
O4 W1 O2 103.1(10) . 5 ?
O12 W1 O2 155.8(14) . 5 ?
O1 W1 O2 86.7(9) . 5 ?
O21 W1 O2 86.3(10) 5 5 ?
O4 W1 O13 156.2(10) . 5 ?
O12 W1 O13 62.0(12) . 5 ?
O1 W1 O13 93.7(10) . 5 ?
O21 W1 O13 63.3(11) 5 5 ?
O2 W1 O13 94.5(10) 5 5 ?
O18 W2 O8 99.4(10) . . ?
O18 W2 O6 100.1(12) . . ?
O8 W2 O6 88.8(9) . . ?
O18 W2 O10 104.6(12) . . ?
O8 W2 O10 86.3(9) . . ?
O6 W2 O10 155.3(10) . . ?
O18 W2 O22 107.2(11) . . ?
O8 W2 O22 153.5(10) . . ?
O6 W2 O22 87.6(10) . . ?
O10 W2 O22 86.2(9) . . ?
O18 W2 O19 162.1(12) . 5 ?
O8 W2 O19 95.6(8) . 5 ?
O6 W2 O19 90.0(9) . 5 ?
O10 W2 O19 66.5(9) . 5 ?
O22 W2 O19 58.2(10) . 5 ?
O18 W2 O9 158.6(12) . 5 ?
O8 W2 O9 64.4(8) . 5 ?
O6 W2 O9 67.2(8) . 5 ?
O10 W2 O9 88.9(10) . 5 ?
O22 W2 O9 90.0(9) . 5 ?
O19 W2 O9 39.3(8) 5 5 ?
O24 W3 O5 103.1(13) . . ?
O24 W3 O16 96.9(15) . . ?
O5 W3 O16 87.7(10) . . ?
O24 W3 O2 99.9(14) . . ?
O5 W3 O2 156.8(11) . . ?
O16 W3 O2 86.4(9) . . ?
O24 W3 O8 103.9(14) . . ?
O5 W3 O8 88.0(9) . . ?
O16 W3 O8 159.1(11) . . ?
O2 W3 O8 89.6(9) . . ?
O24 W3 O9 163.8(15) . 5 ?
O5 W3 O9 66.6(9) . 5 ?
O16 W3 O9 95.1(10) . 5 ?
O2 W3 O9 91.6(10) . 5 ?
O8 W3 O9 64.6(8) . 5 ?
O24 W3 O11 158.2(16) . 5 ?
O5 W3 O11 89.5(11) . 5 ?
O16 W3 O11 65.4(11) . 5 ?
O2 W3 O11 67.6(11) . 5 ?
O8 W3 O11 94.1(10) . 5 ?
O9 W3 O11 37.9(10) 5 5 ?
O17 W4 O22 103.9(14) . . ?
O17 W4 O15 101.6(13) . . ?
O22 W4 O15 88.1(11) . . ?
O17 W4 O1 101.8(12) . . ?
O22 W4 O1 86.2(11) . . ?
O15 W4 O1 156.6(11) . . ?
O17 W4 O16 99.7(14) . 5 ?
O22 W4 O16 156.3(12) . 5 ?
O15 W4 O16 89.6(11) . 5 ?
O1 W4 O16 86.6(9) . 5 ?
O17 W4 O19 161.8(12) . 5 ?
O22 W4 O19 61.6(11) . 5 ?
O15 W4 O19 68.6(10) . 5 ?
O1 W4 O19 88.8(9) . 5 ?
O16 W4 O19 95.7(10) 5 5 ?
O17 W4 O11 160.3(14) . . ?
O22 W4 O11 91.4(13) . . ?
O15 W4 O11 91.1(12) . . ?
O1 W4 O11 66.4(11) . . ?
O16 W4 O11 65.0(13) 5 . ?
O19 W4 O11 37.9(11) 5 . ?
O3 W5 O10 101.3(11) . . ?
O3 W5 O21 101.7(11) . . ?
O10 W5 O21 85.5(10) . . ?
O3 W5 O20 103.2(12) . 5 ?
O10 W5 O20 155.4(12) . 5 ?
O21 W5 O20 89.6(9) . 5 ?
O3 W5 O15 102.1(10) . . ?
O10 W5 O15 88.9(10) . . ?
O21 W5 O15 156.2(12) . . ?
O20 W5 O15 86.0(11) 5 . ?
O3 W5 O13 157.6(10) . . ?
O10 W5 O13 93.8(10) . . ?
O21 W5 O13 62.8(10) . . ?
O20 W5 O13 62.8(10) 5 . ?
O15 W5 O13 94.7(10) . . ?
O7 W6 O20 99.9(13) . . ?
O7 W6 O12 102.3(13) . . ?
O20 W6 O12 87.9(10) . . ?
O7 W6 O6 102.7(10) . . ?
O20 W6 O6 157.4(12) . . ?
O12 W6 O6 87.9(11) . . ?
O7 W6 O5 103.7(9) . . ?
O20 W6 O5 87.1(10) . . ?
O12 W6 O5 154.0(13) . . ?
O6 W6 O5 87.1(9) . . ?
O7 W6 O13 156.9(11) . 5 ?
O20 W6 O13 64.4(11) . 5 ?
O12 W6 O13 62.1(12) . 5 ?
O6 W6 O13 94.1(10) . 5 ?
O5 W6 O13 92.9(9) . 5 ?
O9 P1 O9 179.996(5) . 5 ?
O9 P1 O11 112.6(19) . 5 ?
O9 P1 O11 67.4(19) 5 5 ?
O9 P1 O11 67.4(19) . . ?
O9 P1 O11 112.6(19) 5 . ?
O11 P1 O11 179.996(7) 5 . ?
O9 P1 O19 112.7(13) . 5 ?
O9 P1 O19 67.3(13) 5 5 ?
O11 P1 O19 116.3(17) 5 5 ?
O11 P1 O19 63.7(17) . 5 ?
O9 P1 O19 67.3(13) . . ?
O9 P1 O19 112.7(13) 5 . ?
O11 P1 O19 63.7(17) 5 . ?
O11 P1 O19 116.3(17) . . ?
O19 P1 O19 179.995(3) 5 . ?
O9 P1 O13 73.8(13) . . ?
O9 P1 O13 106.2(13) 5 . ?
O11 P1 O13 74.7(17) 5 . ?
O11 P1 O13 105.3(17) . . ?
O19 P1 O13 77.6(14) 5 . ?
O19 P1 O13 102.4(14) . . ?
O9 P1 O13 106.2(13) . 5 ?
O9 P1 O13 73.8(13) 5 5 ?
O11 P1 O13 105.3(17) 5 5 ?
O11 P1 O13 74.7(17) . 5 ?
O19 P1 O13 102.4(14) 5 5 ?
O19 P1 O13 77.6(14) . 5 ?
O13 P1 O13 179.998(2) . 5 ?
N2 Cu7 N6 91.8(5) . 2 ?
N2 Cu7 N6 91.8(5) . . ?
N6 Cu7 N6 176.5(10) 2 . ?
N2 Cu7 N1 180.000(1) . . ?
N6 Cu7 N1 88.2(5) 2 . ?
N6 Cu7 N1 88.2(5) . . ?
N5 Cu8 N5 178.7(11) . 2_565 ?
N5 Cu8 N3 89.3(5) . . ?
N5 Cu8 N3 89.3(5) 2_565 . ?
N5 Cu8 N4 90.7(5) . . ?
N5 Cu8 N4 90.7(5) 2_565 . ?
N3 Cu8 N4 180.000(3) . . ?
W1 O1 W4 140.4(11) . . ?
W3 O2 Cu1 139.4(13) . 5 ?
W3 O2 W1 139.4(13) . 5 ?
Cu1 O2 W1 0.00(10) 5 5 ?
W3 O5 W6 141.2(11) . . ?
W2 O6 W6 138.3(11) . . ?
W2 O8 W3 138.9(11) . . ?
P1 O9 O11 56.4(17) . . ?
P1 O9 O19 59.1(12) . . ?
O11 O9 O19 102(2) . . ?
P1 O9 W3 128.2(14) . 5 ?
O11 O9 W3 71.8(17) . 5 ?
O19 O9 W3 140.2(17) . 5 ?
P1 O9 W2 127.4(14) . 5 ?
O11 O9 W2 140.3(19) . 5 ?
O19 O9 W2 68.4(12) . 5 ?
W3 O9 W2 90.9(8) 5 5 ?
W5 O10 W2 140.3(12) . . ?
P1 O11 O19 61.0(18) . 5 ?
P1 O11 O9 56.2(16) . . ?
O19 O11 O9 103(2) 5 . ?
P1 O11 W4 130(2) . . ?
O19 O11 W4 68.6(15) 5 . ?
O9 O11 W4 140(2) . . ?
P1 O11 W3 126(2) . 5 ?
O19 O11 W3 141(2) 5 5 ?
O9 O11 W3 70.2(17) . 5 ?
W4 O11 W3 91.9(12) . 5 ?
W1 O12 W6 141.5(19) . . ?
P1 O13 Cu6 123.0(14) . 5 ?
P1 O13 W6 123.0(14) . 5 ?
Cu6 O13 W6 0.00(8) 5 5 ?
P1 O13 W1 122.9(15) . 5 ?
Cu6 O13 W1 94.1(10) 5 5 ?
W6 O13 W1 94.1(10) 5 5 ?
P1 O13 Cu1 122.9(15) . 5 ?
Cu6 O13 Cu1 94.1(10) 5 5 ?
W6 O13 Cu1 94.1(10) 5 5 ?
W1 O13 Cu1 0.00(7) 5 5 ?
P1 O13 W5 121.6(14) . . ?
Cu6 O13 W5 93.8(11) 5 . ?
W6 O13 W5 93.8(11) 5 . ?
W1 O13 W5 93.6(10) 5 . ?
Cu1 O13 W5 93.6(10) 5 . ?
W4 O15 W5 137.7(14) . . ?
W3 O16 Cu4 137.0(14) . 5 ?
W3 O16 W4 137.0(14) . 5 ?
Cu4 O16 W4 0.00(8) 5 5 ?
P1 O19 O11 55.3(15) . 5 ?
P1 O19 O9 53.6(12) . . ?
O11 O19 O9 96(2) 5 . ?
P1 O19 Cu4 128.7(13) . 5 ?
O11 O19 Cu4 73.4(15) 5 5 ?
O9 O19 Cu4 144.4(17) . 5 ?
P1 O19 W4 128.7(13) . 5 ?
O11 O19 W4 73.4(15) 5 5 ?
O9 O19 W4 144.4(17) . 5 ?
Cu4 O19 W4 0.00(5) 5 5 ?
P1 O19 W2 125.9(13) . 5 ?
O11 O19 W2 144(2) 5 5 ?
O9 O19 W2 72.3(12) . 5 ?
Cu4 O19 W2 95.9(9) 5 5 ?
W4 O19 W2 95.9(9) 5 5 ?
P1 O19 Cu2 125.9(13) . 5 ?
O11 O19 Cu2 144(2) 5 5 ?
O9 O19 Cu2 72.3(12) . 5 ?
Cu4 O19 Cu2 95.9(9) 5 5 ?
W4 O19 Cu2 95.9(9) 5 5 ?
W2 O19 Cu2 0.00(5) 5 5 ?
W6 O20 Cu5 138.2(14) . 5 ?
W6 O20 W5 138.2(14) . 5 ?
Cu5 O20 W5 0.00(12) 5 5 ?
Cu1 O21 W1 0.00(10) 5 5 ?
Cu1 O21 W5 139.4(13) 5 . ?
W1 O21 W5 139.4(13) 5 . ?
W4 O22 W2 142.9(16) . . ?
C1 N1 C1 117(3) . 2 ?
C1 N1 Cu7 121.3(16) . . ?
C1 N1 Cu7 121.3(16) 2 . ?
C4 N2 C4 115(3) 2 . ?
C4 N2 Cu7 122.7(15) 2 . ?
C4 N2 Cu7 122.7(15) . . ?
C7 N3 C7 117(3) 2_565 . ?
C7 N3 Cu8 121.4(16) 2_565 . ?
C7 N3 Cu8 121.4(16) . . ?
C10 N4 C10 121(3) . 2_565 ?
C10 N4 Cu8 119.7(15) . . ?
C10 N4 Cu8 119.7(15) 2_565 . ?
C17 N5 C13 117.9(18) . . ?
C17 N5 Cu8 122.5(16) . . ?
C13 N5 Cu8 119.6(15) . . ?
C18 N6 C22 117(2) . . ?
C18 N6 Cu7 125(2) . . ?
C22 N6 Cu7 119(2) . . ?
N1 C1 C2 124(4) . 7_565 ?
N1 C1 H1 118.0 . . ?
C2 C1 H1 118.0 7_565 . ?
C1 C2 C3 118(4) 7_566 . ?
C1 C2 H2 121.2 7_566 . ?
C3 C2 H2 121.2 . . ?
C2 C3 C2 119(3) 2 . ?
C2 C3 C6 120.4(16) 2 . ?
C2 C3 C6 120.4(16) . . ?
N2 C4 C5 124(3) . . ?
N2 C4 H4 117.8 . . ?
C5 C4 H4 117.8 . . ?
C4 C5 C6 119(3) . . ?
C4 C5 H5 120.5 . . ?
C6 C5 H5 120.5 . . ?
C5 C6 C5 118(3) . 2 ?
C5 C6 C3 120.8(15) . . ?
C5 C6 C3 120.8(15) 2 . ?
N3 C7 C8 122(3) . 8_656 ?
N3 C7 H7 119.0 . . ?
C8 C7 H7 119.0 8_656 . ?
C9 C8 C7 120(3) . 8_655 ?
C9 C8 H8 119.9 . . ?
C7 C8 H8 119.9 8_655 . ?
C8 C9 C8 118(3) . 2_565 ?
C8 C9 C12 120.8(16) . . ?
C8 C9 C12 120.8(16) 2_565 . ?
N4 C10 C11 122(3) . . ?
N4 C10 H10 119.2 . . ?
C11 C10 H10 119.2 . . ?
C10 C11 C12 121(3) . . ?
C10 C11 H11 119.5 . . ?
C12 C11 H11 119.5 . . ?
C11 C12 C11 114(3) 2_565 . ?
C11 C12 C9 123.0(14) 2_565 . ?
C11 C12 C9 123.0(14) . . ?
N5 C13 C14 124(2) . . ?
N5 C13 H13 117.9 . . ?
C14 C13 H13 117.9 . . ?
C13 C14 C15 117(2) . . ?
C13 C14 H14 121.7 . . ?
C15 C14 H14 121.7 . . ?
C16 C15 C14 119.1(19) . . ?
C16 C15 C20 119(2) . . ?
C14 C15 C20 122(2) . . ?
C15 C16 C17 121(2) . . ?
C15 C16 H16 119.6 . . ?
C17 C16 H16 119.6 . . ?
N5 C17 C16 121(2) . . ?
N5 C17 H17 119.4 . . ?
C16 C17 H17 119.4 . . ?
N6 C18 C19 125(2) . . ?
N6 C18 H18 117.4 . . ?
C19 C18 H18 117.4 . . ?
C18 C19 C20 120(2) . . ?
C18 C19 H19 119.9 . . ?
C20 C19 H19 119.9 . . ?
C19 C20 C21 115(2) . . ?
C19 C20 C15 123(2) . . ?
C21 C20 C15 122(2) . . ?
C22 C21 C20 120(3) . . ?
C22 C21 H21 119.9 . . ?
C20 C21 H21 119.9 . . ?
C21 C22 N6 122(3) . . ?
C21 C22 H22 118.9 . . ?
N6 C22 H22 118.9 . . ?

loop_
_geom_bond_atom_site_label_1
_geom_bond_atom_site_label_2
_geom_bond_distance
_geom_bond_site_symmetry_2
_geom_bond_publ_flag
W1 O4 1.702(19) . ?
W1 O12 1.867(19) . ?
W1 O1 1.86(2) . ?
W1 O21 1.897(18) 5 ?
W1 O2 1.90(2) 5 ?
W1 O13 2.44(3) 5 ?
W2 O18 1.672(19) . ?
W2 O8 1.855(18) . ?
W2 O6 1.90(2) . ?
W2 O10 1.93(2) . ?
W2 O22 2.02(2) . ?
W2 O19 2.43(2) 5 ?
W2 O9 2.49(2) 5 ?
W3 O24 1.73(3) . ?
W3 O5 1.81(2) . ?
W3 O16 1.87(3) . ?
W3 O2 1.89(2) . ?
W3 O8 1.915(17) . ?
W3 O9 2.46(2) 5 ?
W3 O11 2.48(4) 5 ?
W4 O17 1.69(2) . ?
W4 O22 1.76(2) . ?
W4 O15 1.88(2) . ?
W4 O1 1.92(2) . ?
W4 O16 1.95(2) 5 ?
W4 O19 2.39(2) 5 ?
W4 O11 2.46(3) . ?
W5 O3 1.69(2) . ?
W5 O10 1.85(2) . ?
W5 O21 1.905(18) . ?
W5 O20 1.94(2) 5 ?
W5 O15 1.94(2) . ?
W5 O13 2.46(3) . ?
W6 O7 1.699(17) . ?
W6 O20 1.87(2) . ?
W6 O12 1.90(2) . ?
W6 O6 1.91(2) . ?
W6 O5 1.95(2) . ?
W6 O13 2.42(3) 5 ?
P1 O9 1.45(2) . ?
P1 O9 1.45(2) 5 ?
P1 O11 1.45(4) 5 ?
P1 O11 1.45(4) . ?
P1 O19 1.54(2) 5 ?
P1 O19 1.54(2) . ?
P1 O13 1.60(3) . ?
P1 O13 1.60(3) 5 ?
Cu7 N2 2.01(3) . ?
Cu7 N6 2.027(18) 2 ?
Cu7 N6 2.027(18) . ?
Cu7 N1 2.04(2) . ?
Cu8 N5 2.018(17) . ?
Cu8 N5 2.018(17) 2_565 ?
Cu8 N3 2.05(3) . ?
Cu8 N4 2.08(3) . ?
O2 Cu1 1.90(2) 5 ?
O2 W1 1.90(2) 5 ?
O9 O11 1.61(5) . ?
O9 O19 1.66(3) . ?
O9 W3 2.46(2) 5 ?
O9 W2 2.49(2) 5 ?
O11 O19 1.58(5) 5 ?
O11 W3 2.48(4) 5 ?
O13 Cu6 2.42(3) 5 ?
O13 W6 2.42(3) 5 ?
O13 W1 2.44(3) 5 ?
O13 Cu1 2.44(3) 5 ?
O16 Cu4 1.95(2) 5 ?
O16 W4 1.95(2) 5 ?
O19 O11 1.58(5) 5 ?
O19 Cu4 2.39(2) 5 ?
O19 W4 2.39(2) 5 ?
O19 W2 2.43(2) 5 ?
O19 Cu2 2.43(2) 5 ?
O20 Cu5 1.94(2) 5 ?
O20 W5 1.94(2) 5 ?
O21 Cu1 1.897(18) 5 ?
O21 W1 1.897(18) 5 ?
N1 C1 1.33(4) . ?
N1 C1 1.33(4) 2 ?
N2 C4 1.37(4) 2 ?
N2 C4 1.37(4) . ?
N3 C7 1.34(3) 2_565 ?
N3 C7 1.34(3) . ?
N4 C10 1.30(3) . ?
N4 C10 1.30(3) 2_565 ?
N5 C17 1.31(3) . ?
N5 C13 1.37(3) . ?
N6 C18 1.28(4) . ?
N6 C22 1.36(4) . ?
C1 C2 1.37(3) 7_565 ?
C1 H1 0.9300 . ?
C2 C1 1.37(3) 7_566 ?
C2 C3 1.40(4) . ?
C2 H2 0.9300 . ?
C3 C2 1.40(4) 2 ?
C3 C6 1.53(4) . ?
C4 C5 1.37(4) . ?
C4 H4 0.9300 . ?
C5 C6 1.39(3) . ?
C5 H5 0.9300 . ?
C6 C5 1.39(3) 2 ?
C7 C8 1.37(3) 8_656 ?
C7 H7 0.9300 . ?
C8 C9 1.35(3) . ?
C8 C7 1.37(3) 8_655 ?
C8 H8 0.9300 . ?
C9 C8 1.35(3) 2_565 ?
C9 C12 1.51(4) . ?
C10 C11 1.35(3) . ?
C10 H10 0.9300 . ?
C11 C12 1.40(3) . ?
C11 H11 0.9300 . ?
C12 C11 1.40(3) 2_565 ?
C13 C14 1.38(3) . ?
C13 H13 0.9300 . ?
C14 C15 1.40(3) . ?
C14 H14 0.9300 . ?
C15 C16 1.35(3) . ?
C15 C20 1.53(3) . ?
C16 C17 1.40(3) . ?
C16 H16 0.9300 . ?
C17 H17 0.9300 . ?
C18 C19 1.35(3) . ?
C18 H18 0.9300 . ?
C19 C20 1.38(3) . ?
C19 H19 0.9300 . ?
C20 C21 1.41(3) . ?
C21 C22 1.35(3) . ?
C21 H21 0.9300 . ?
C22 H22 0.9300 . ?
